data_4075987
loop_
_publ_author_name
'Majoumo-Mbe, F\'elicit\'e'
'L\"onnecke, Peter'
'Hey-Hawkins, Evamarie'

_publ_section_title
;
 Zwitterionic and Bis-amido Zinc Complexes with Bulky
 Bis(phosphanylamino)benzene Ligands:&#x00A0; Synthesis, Reactivity, and
 Molecular Structures of [ZnCl2(1,2-{N(PHMes2)}2C6H4-\k2N,N&#x2018;)],
 [ZnPr{1-N(PMes2)-2-N(PHMes2)C6H4-\k2N,N&#x2018;}], and
 [Zn{1-N(PMes2)-2-N(\m-PMes2)C6H4-\k3N,N&#x2018;,P}]2
;
_journal_issue 22
_journal_name_full Organometallics
_journal_page_first 5287
_journal_paper_doi 10.1021/om050401t
_journal_volume 24
_journal_year 2005
_chemical_formula_sum 'C92 H112 N4 O2 P4 Zn2'
_chemical_formula_weight 1560.48
_chemical_name_systematic
;
 ?
;
_space_group_IT_number 2
_symmetry_cell_setting triclinic
_symmetry_space_group_name_Hall '-P 1'
_symmetry_space_group_name_H-M 'P -1'
_atom_sites_solution_hydrogens geom
_atom_sites_solution_primary direct
_atom_sites_solution_secondary difmap
_audit_creation_method SHELXL-97
_cell_angle_alpha 73.296(7)
_cell_angle_beta 80.234(6)
_cell_angle_gamma 76.048(7)
_cell_formula_units_Z 2
_cell_length_a 14.835(5)
_cell_length_b 16.757(6)
_cell_length_c 18.924(7)
_cell_measurement_reflns_used 902
_cell_measurement_temperature 217(2)
_cell_measurement_theta_max 22.50
_cell_measurement_theta_min 2.26
_cell_volume 4347(3)
_computing_cell_refinement 'Bruker SAINT'
_computing_data_collection 'Bruker SMART'
_computing_data_reduction 'Bruker SAINT'
_computing_molecular_graphics 'ORTEP3 for Windows (L. J. Farrugia, 1997)'
_computing_publication_material 'WINGX  (L.J. Farrugia,1999)'
_computing_structure_refinement 'SHELXL-97 (Sheldrick, 1997)'
_computing_structure_solution 'SHELXS-97 (Sheldrick, 1990)'
_diffrn_ambient_temperature 217(2)
_diffrn_measured_fraction_theta_full 0.880
_diffrn_measured_fraction_theta_max 0.880
_diffrn_measurement_device_type 'CCD area detector'
_diffrn_measurement_method 'omega scans'
_diffrn_radiation_monochromator graphite
_diffrn_radiation_source 'fine-focus sealed tube'
_diffrn_radiation_type MoK\a
_diffrn_radiation_wavelength 0.71073
_diffrn_reflns_av_R_equivalents 0.0670
_diffrn_reflns_av_sigmaI/netI 0.2113
_diffrn_reflns_limit_h_max 20
_diffrn_reflns_limit_h_min -19
_diffrn_reflns_limit_k_max 21
_diffrn_reflns_limit_k_min -22
_diffrn_reflns_limit_l_max 24
_diffrn_reflns_limit_l_min -24
_diffrn_reflns_number 36611
_diffrn_reflns_theta_full 29.09
_diffrn_reflns_theta_max 29.09
_diffrn_reflns_theta_min 1.13
_exptl_absorpt_coefficient_mu 0.673
_exptl_absorpt_correction_type multi-scan
_exptl_crystal_colour yellow
_exptl_crystal_density_diffrn 1.192
_exptl_crystal_density_method 'not measured'
_exptl_crystal_description prism
_exptl_crystal_F_000 1656
_exptl_crystal_size_max 0.30
_exptl_crystal_size_mid 0.20
_exptl_crystal_size_min 0.05
_refine_diff_density_max 1.904
_refine_diff_density_min -0.550
_refine_diff_density_rms 0.168
_refine_ls_extinction_method none
_refine_ls_goodness_of_fit_ref 0.890
_refine_ls_hydrogen_treatment refxyz
_refine_ls_matrix_type full
_refine_ls_number_parameters 911
_refine_ls_number_reflns 20523
_refine_ls_number_restraints 26
_refine_ls_restrained_S_all 0.890
_refine_ls_R_factor_all 0.1923
_refine_ls_R_factor_gt 0.0712
_refine_ls_shift/su_max 0.113
_refine_ls_shift/su_mean 0.001
_refine_ls_structure_factor_coef Fsqd
_refine_ls_weighting_details 'calc w=1/[\s2^(Fo2^)+(0.1364P)2^+0.0000P] where P=(Fo2^+2Fc2^)/3'
_refine_ls_weighting_scheme calc
_refine_ls_wR_factor_gt 0.2137
_refine_ls_wR_factor_ref 0.2595
_reflns_number_gt 7885
_reflns_number_total 20523
_reflns_threshold_expression >2sigma(I)
_cod_data_source_file om050401tsi20050523_015832.cif
_cod_data_source_block c1013fin
_cod_depositor_comments
;
The following automatic conversions were performed:

'_symmetry_cell_setting' value 'Triclinic' changed to 'triclinic'
according to /home/saulius/struct/CIF-dictionaries/cif_core.dic
dictionary named 'cif_core.dic' version 2.4.1 from 2010-06-29.

Automatic conversion script
Id: cif_fix_values 1715 2011-07-08 13:25:40Z adriana 
;
_cod_original_sg_symbol_H-M P-1
_cod_database_code 4075987

loop_
_symmetry_equiv_pos_as_xyz
'x, y, z'
'-x, -y, -z'

loop_
_atom_site_label
_atom_site_type_symbol
_atom_site_fract_x
_atom_site_fract_y
_atom_site_fract_z
_atom_site_U_iso_or_equiv
_atom_site_adp_type
_atom_site_occupancy
_atom_site_symmetry_multiplicity
_atom_site_calc_flag
_atom_site_refinement_flags
Zn1 Zn 0.09316(5) 0.18708(5) 0.25423(4) 0.0350(2) Uani 1 1 d .
Zn2 Zn -0.08431(5) 0.22451(5) 0.14716(4) 0.0352(2) Uani 1 1 d .
P1 P 0.23692(11) 0.25380(11) 0.30927(9) 0.0367(4) Uani 1 1 d .
P2 P -0.12146(11) 0.18489(11) 0.27534(9) 0.0353(4) Uani 1 1 d .
P3 P -0.23800(11) 0.32377(11) 0.04370(9) 0.0364(4) Uani 1 1 d .
P4 P 0.12799(11) 0.14045(11) 0.14720(9) 0.0351(4) Uani 1 1 d .
N1 N 0.1303(3) 0.2278(3) 0.3265(3) 0.0348(12) Uani 1 1 d .
N2 N -0.0310(3) 0.1941(3) 0.3097(3) 0.0364(13) Uani 1 1 d .
N3 N -0.1223(3) 0.2856(3) 0.0518(3) 0.0359(12) Uani 1 1 d .
N4 N 0.0422(3) 0.1977(3) 0.0982(3) 0.0383(13) Uani 1 1 d .
C1 C 0.3267(4) 0.1620(4) 0.3484(3) 0.0364(15) Uani 1 1 d .
C2 C 0.4171(4) 0.1657(4) 0.3115(4) 0.0416(16) Uani 1 1 d .
C3 C 0.4915(5) 0.0974(5) 0.3293(4) 0.0506(19) Uani 1 1 d .
H3 H 0.5513 0.1017 0.3044 0.061 Uiso 1 1 calc R
C4 C 0.4796(5) 0.0230(5) 0.3831(4) 0.0515(19) Uani 1 1 d .
C5 C 0.3901(5) 0.0193(5) 0.4176(4) 0.0494(18) Uani 1 1 d .
H5 H 0.3805 -0.0309 0.4534 0.059 Uiso 1 1 calc R
C6 C 0.3137(5) 0.0859(4) 0.4020(4) 0.0417(16) Uani 1 1 d .
C7 C 0.4385(5) 0.2431(5) 0.2532(4) 0.057(2) Uani 1 1 d .
H7A H 0.3985 0.2570 0.2140 0.086 Uiso 1 1 calc R
H7B H 0.5034 0.2316 0.2327 0.086 Uiso 1 1 calc R
H7C H 0.4274 0.2906 0.2753 0.086 Uiso 1 1 calc R
C8 C 0.5616(5) -0.0501(5) 0.4049(5) 0.069(2) Uani 1 1 d .
H8A H 0.5679 -0.0903 0.3755 0.103 Uiso 1 1 calc R
H8B H 0.5507 -0.0785 0.4571 0.103 Uiso 1 1 calc R
H8C H 0.6185 -0.0282 0.3962 0.103 Uiso 1 1 calc R
C9 C 0.2208(5) 0.0753(5) 0.4480(4) 0.0532(19) Uani 1 1 d .
H9A H 0.1714 0.0943 0.4156 0.080 Uiso 1 1 calc R
H9B H 0.2081 0.1089 0.4839 0.080 Uiso 1 1 calc R
H9C H 0.2237 0.0158 0.4738 0.080 Uiso 1 1 calc R
C10 C 0.2361(4) 0.3385(4) 0.3552(4) 0.0416(16) Uani 1 1 d .
C11 C 0.2858(5) 0.3329(4) 0.4141(4) 0.0439(17) Uani 1 1 d .
C12 C 0.2892(6) 0.4066(6) 0.4330(5) 0.062(2) Uani 1 1 d .
H12 H 0.3240 0.4019 0.4717 0.074 Uiso 1 1 calc R
C13 C 0.2430(6) 0.4871(6) 0.3966(5) 0.067(2) Uani 1 1 d .
C14 C 0.1921(6) 0.4914(5) 0.3400(5) 0.063(2) Uani 1 1 d .
H14 H 0.1593 0.5448 0.3151 0.076 Uiso 1 1 calc R
C15 C 0.1878(5) 0.4195(5) 0.3185(4) 0.0504(19) Uani 1 1 d .
C16 C 0.3343(6) 0.2505(5) 0.4627(4) 0.067(2) Uani 1 1 d .
H16A H 0.3880 0.2247 0.4339 0.100 Uiso 1 1 calc R
H16B H 0.2913 0.2120 0.4812 0.100 Uiso 1 1 calc R
H16C H 0.3548 0.2620 0.5042 0.100 Uiso 1 1 calc R
C17 C 0.2502(8) 0.5649(6) 0.4181(6) 0.100(4) Uani 1 1 d .
H17A H 0.2620 0.5493 0.4697 0.149 Uiso 1 1 calc R
H17B H 0.1921 0.6066 0.4115 0.149 Uiso 1 1 calc R
H17C H 0.3011 0.5892 0.3870 0.149 Uiso 1 1 calc R
C18 C 0.1268(6) 0.4318(5) 0.2585(5) 0.066(2) Uani 1 1 d .
H18A H 0.0709 0.4096 0.2803 0.099 Uiso 1 1 calc R
H18B H 0.1608 0.4018 0.2221 0.099 Uiso 1 1 calc R
H18C H 0.1093 0.4920 0.2345 0.099 Uiso 1 1 calc R
C19 C 0.0567(4) 0.2369(4) 0.3830(3) 0.0343(15) Uani 1 1 d .
C20 C 0.0619(4) 0.2627(4) 0.4471(4) 0.0431(17) Uani 1 1 d .
H20 H 0.1182 0.2749 0.4534 0.052 Uiso 1 1 calc R
C21 C -0.0140(5) 0.2705(4) 0.5008(4) 0.0457(17) Uani 1 1 d .
H21 H -0.0098 0.2894 0.5421 0.055 Uiso 1 1 calc R
C22 C -0.0963(5) 0.2498(5) 0.4923(4) 0.0486(18) Uani 1 1 d .
H22 H -0.1479 0.2540 0.5285 0.058 Uiso 1 1 calc R
C23 C -0.1024(4) 0.2230(4) 0.4307(4) 0.0427(17) Uani 1 1 d .
H23 H -0.1579 0.2077 0.4266 0.051 Uiso 1 1 calc R
C24 C -0.0292(4) 0.2181(4) 0.3754(3) 0.0336(14) Uani 1 1 d .
C25 C -0.2274(4) 0.2577(4) 0.2998(3) 0.0361(15) Uani 1 1 d .
C26 C -0.3086(4) 0.2331(4) 0.3439(4) 0.0417(17) Uani 1 1 d .
C27 C -0.3899(5) 0.2946(5) 0.3471(4) 0.057(2) Uani 1 1 d .
H27 H -0.4438 0.2780 0.3756 0.068 Uiso 1 1 calc R
C28 C -0.3947(5) 0.3793(6) 0.3099(5) 0.064(2) Uani 1 1 d .
C29 C -0.3117(5) 0.4040(5) 0.2717(4) 0.056(2) Uani 1 1 d .
H29 H -0.3122 0.4619 0.2492 0.067 Uiso 1 1 calc R
C30 C -0.2288(4) 0.3445(4) 0.2666(4) 0.0421(17) Uani 1 1 d .
C31 C -0.3131(5) 0.1455(5) 0.3925(4) 0.0533(19) Uani 1 1 d .
H31A H -0.3706 0.1477 0.4256 0.080 Uiso 1 1 calc R
H31B H -0.2602 0.1246 0.4214 0.080 Uiso 1 1 calc R
H31C H -0.3113 0.1076 0.3618 0.080 Uiso 1 1 calc R
C32 C -0.4861(6) 0.4438(6) 0.3096(6) 0.095(3) Uani 1 1 d .
H32A H -0.5233 0.4387 0.2742 0.143 Uiso 1 1 calc R
H32B H -0.4734 0.5007 0.2957 0.143 Uiso 1 1 calc R
H32C H -0.5202 0.4332 0.3588 0.143 Uiso 1 1 calc R
C33 C -0.1442(5) 0.3789(5) 0.2267(4) 0.0526(19) Uani 1 1 d .
H33A H -0.0964 0.3632 0.2603 0.079 Uiso 1 1 calc R
H33B H -0.1611 0.4404 0.2098 0.079 Uiso 1 1 calc R
H33C H -0.1204 0.3553 0.1844 0.079 Uiso 1 1 calc R
C34 C -0.1403(4) 0.0755(4) 0.2987(3) 0.0379(16) Uani 1 1 d .
C35 C -0.0934(4) 0.0065(5) 0.3522(4) 0.0415(17) Uani 1 1 d .
C36 C -0.1076(5) -0.0750(5) 0.3590(4) 0.0501(19) Uani 1 1 d .
H36 H -0.0761 -0.1208 0.3939 0.060 Uiso 1 1 calc R
C37 C -0.1644(5) -0.0920(5) 0.3179(5) 0.055(2) Uani 1 1 d .
C38 C -0.2093(5) -0.0246(5) 0.2661(4) 0.054(2) Uani 1 1 d .
H38 H -0.2475 -0.0352 0.2363 0.065 Uiso 1 1 calc R
C39 C -0.1998(4) 0.0596(5) 0.2563(4) 0.0434(17) Uani 1 1 d .
C40 C -0.0311(5) 0.0149(5) 0.4037(4) 0.057(2) Uani 1 1 d .
H40A H -0.0157 -0.0390 0.4403 0.086 Uiso 1 1 calc R
H40B H -0.0635 0.0585 0.4288 0.086 Uiso 1 1 calc R
H40C H 0.0257 0.0306 0.3754 0.086 Uiso 1 1 calc R
C41 C -0.1786(7) -0.1815(5) 0.3281(6) 0.088(3) Uani 1 1 d .
H41A H -0.1472 -0.2197 0.3698 0.132 Uiso 1 1 calc R
H41B H -0.1527 -0.2000 0.2834 0.132 Uiso 1 1 calc R
H41C H -0.2448 -0.1818 0.3374 0.132 Uiso 1 1 calc R
C42 C -0.2562(5) 0.1282(5) 0.2014(4) 0.058(2) Uani 1 1 d .
H42A H -0.2150 0.1505 0.1584 0.086 Uiso 1 1 calc R
H42B H -0.2888 0.1737 0.2242 0.086 Uiso 1 1 calc R
H42C H -0.3012 0.1049 0.1860 0.086 Uiso 1 1 calc R
C43 C -0.2644(4) 0.3281(5) -0.0499(4) 0.0421(17) Uani 1 1 d .
C44 C -0.2601(4) 0.2467(5) -0.0625(4) 0.0428(17) Uani 1 1 d .
C45 C -0.2910(5) 0.2404(5) -0.1237(4) 0.0511(19) Uani 1 1 d .
H45 H -0.2857 0.1862 -0.1310 0.061 Uiso 1 1 calc R
C46 C -0.3299(5) 0.3112(6) -0.1755(4) 0.054(2) Uani 1 1 d .
C47 C -0.3309(4) 0.3901(5) -0.1657(4) 0.053(2) Uani 1 1 d .
H47 H -0.3549 0.4389 -0.2019 0.063 Uiso 1 1 calc R
C48 C -0.2981(4) 0.4011(5) -0.1050(4) 0.0449(18) Uani 1 1 d .
C49 C -0.2196(6) 0.1646(5) -0.0090(4) 0.060(2) Uani 1 1 d .
H49A H -0.2242 0.1168 -0.0263 0.090 Uiso 1 1 calc R
H49B H -0.2542 0.1614 0.0398 0.090 Uiso 1 1 calc R
H49C H -0.1546 0.1631 -0.0061 0.090 Uiso 1 1 calc R
C50 C -0.3695(6) 0.3010(6) -0.2433(5) 0.080(3) Uani 1 1 d .
H50A H -0.3184 0.2781 -0.2761 0.121 Uiso 1 1 calc R
H50B H -0.4019 0.3561 -0.2702 0.121 Uiso 1 1 calc R
H50C H -0.4127 0.2625 -0.2258 0.121 Uiso 1 1 calc R
C51 C -0.2979(5) 0.4897(4) -0.1053(4) 0.054(2) Uani 1 1 d .
H51A H -0.3105 0.5272 -0.1537 0.080 Uiso 1 1 calc R
H51B H -0.2374 0.4925 -0.0944 0.080 Uiso 1 1 calc R
H51C H -0.3459 0.5072 -0.0679 0.080 Uiso 1 1 calc R
C52 C -0.2711(4) 0.4320(4) 0.0550(4) 0.0396(16) Uani 1 1 d .
C53 C -0.3665(5) 0.4579(5) 0.0804(4) 0.0484(18) Uani 1 1 d .
C54 C -0.3980(5) 0.5331(5) 0.1017(4) 0.060(2) Uani 1 1 d .
H54 H -0.4619 0.5492 0.1168 0.072 Uiso 1 1 calc R
C55 C -0.3395(6) 0.5850(5) 0.1017(4) 0.061(2) Uani 1 1 d .
C56 C -0.2470(6) 0.5611(5) 0.0779(4) 0.056(2) Uani 1 1 d .
H56 H -0.2059 0.5957 0.0783 0.068 Uiso 1 1 calc R
C57 C -0.2112(5) 0.4878(5) 0.0533(4) 0.0450(17) Uani 1 1 d .
C58 C -0.4367(5) 0.4054(5) 0.0820(5) 0.066(2) Uani 1 1 d .
H58A H -0.4959 0.4277 0.1073 0.099 Uiso 1 1 calc R
H58B H -0.4141 0.3468 0.1082 0.099 Uiso 1 1 calc R
H58C H -0.4451 0.4081 0.0317 0.099 Uiso 1 1 calc R
C59 C -0.3738(7) 0.6669(6) 0.1299(6) 0.096(3) Uani 1 1 d .
H59A H -0.4149 0.6550 0.1757 0.144 Uiso 1 1 calc R
H59B H -0.4074 0.7116 0.0928 0.144 Uiso 1 1 calc R
H59C H -0.3204 0.6850 0.1390 0.144 Uiso 1 1 calc R
C60 C -0.1093(5) 0.4722(5) 0.0233(4) 0.0531(19) Uani 1 1 d .
H60A H -0.0824 0.5193 0.0238 0.080 Uiso 1 1 calc R
H60B H -0.1036 0.4673 -0.0272 0.080 Uiso 1 1 calc R
H60C H -0.0764 0.4199 0.0540 0.080 Uiso 1 1 calc R
C61 C -0.0463(4) 0.2805(4) -0.0039(3) 0.0368(15) Uani 1 1 d .
C62 C -0.0491(4) 0.3190(5) -0.0795(4) 0.0469(18) Uani 1 1 d .
H62 H -0.1050 0.3545 -0.0961 0.056 Uiso 1 1 calc R
C63 C 0.0276(5) 0.3067(5) -0.1308(4) 0.060(2) Uani 1 1 d .
H63 H 0.0235 0.3332 -0.1815 0.072 Uiso 1 1 calc R
C64 C 0.1104(5) 0.2554(6) -0.1071(4) 0.066(2) Uani 1 1 d .
H64 H 0.1625 0.2460 -0.1420 0.080 Uiso 1 1 calc R
C65 C 0.1173(5) 0.2176(5) -0.0322(4) 0.054(2) Uani 1 1 d .
H65 H 0.1741 0.1826 -0.0170 0.065 Uiso 1 1 calc R
C66 C 0.0418(4) 0.2303(4) 0.0208(4) 0.0380(15) Uani 1 1 d .
C67 C 0.2440(4) 0.1557(4) 0.1012(3) 0.0370(16) Uani 1 1 d .
C68 C 0.2626(5) 0.2374(4) 0.0931(3) 0.0399(16) Uani 1 1 d .
C69 C 0.3518(5) 0.2511(5) 0.0685(4) 0.058(2) Uani 1 1 d .
H69 H 0.3638 0.3049 0.0643 0.069 Uiso 1 1 calc R
C70 C 0.4241(5) 0.1893(6) 0.0496(5) 0.066(2) Uani 1 1 d .
C71 C 0.4037(5) 0.1120(6) 0.0544(5) 0.063(2) Uani 1 1 d .
H71 H 0.4519 0.0695 0.0406 0.076 Uiso 1 1 calc R
C72 C 0.3150(5) 0.0932(5) 0.0785(4) 0.0472(18) Uani 1 1 d .
C73 C 0.1886(5) 0.3107(4) 0.1075(4) 0.0506(19) Uani 1 1 d .
H73A H 0.1702 0.3014 0.1604 0.076 Uiso 1 1 calc R
H73B H 0.1348 0.3158 0.0824 0.076 Uiso 1 1 calc R
H73C H 0.2127 0.3627 0.0889 0.076 Uiso 1 1 calc R
C74 C 0.5254(6) 0.2037(7) 0.0274(7) 0.112(4) Uani 1 1 d .
H74A H 0.5268 0.2616 0.0264 0.168 Uiso 1 1 calc R
H74B H 0.5475 0.1943 -0.0214 0.168 Uiso 1 1 calc R
H74C H 0.5655 0.1642 0.0633 0.168 Uiso 1 1 calc R
C75 C 0.2993(6) 0.0078(5) 0.0742(6) 0.088(3) Uani 1 1 d .
H75A H 0.3041 -0.0326 0.1224 0.132 Uiso 1 1 calc R
H75B H 0.3462 -0.0136 0.0380 0.132 Uiso 1 1 calc R
H75C H 0.2376 0.0156 0.0594 0.132 Uiso 1 1 calc R
C76 C 0.1231(4) 0.0273(4) 0.1775(3) 0.0370(15) Uani 1 1 d .
C77 C 0.0691(5) -0.0127(5) 0.1490(4) 0.0438(17) Uani 1 1 d .
C78 C 0.0614(5) -0.0952(5) 0.1829(4) 0.0473(18) Uani 1 1 d .
H78 H 0.0244 -0.1201 0.1632 0.057 Uiso 1 1 calc R
C79 C 0.1050(5) -0.1433(5) 0.2442(4) 0.0490(18) Uani 1 1 d .
C80 C 0.1601(5) -0.1052(5) 0.2714(4) 0.052(2) Uani 1 1 d .
H80 H 0.1914 -0.1372 0.3129 0.062 Uiso 1 1 calc R
C81 C 0.1711(5) -0.0222(4) 0.2400(4) 0.0409(16) Uani 1 1 d .
C82 C 0.0193(6) 0.0311(5) 0.0802(4) 0.067(2) Uani 1 1 d .
H82A H -0.0067 -0.0096 0.0667 0.100 Uiso 1 1 calc R
H82B H 0.0633 0.0538 0.0397 0.100 Uiso 1 1 calc R
H82C H -0.0306 0.0771 0.0902 0.100 Uiso 1 1 calc R
C83 C 0.0943(6) -0.2347(5) 0.2793(5) 0.073(3) Uani 1 1 d .
H83A H 0.0291 -0.2379 0.2836 0.109 Uiso 1 1 calc R
H83B H 0.1157 -0.2538 0.3282 0.109 Uiso 1 1 calc R
H83C H 0.1312 -0.2708 0.2485 0.109 Uiso 1 1 calc R
C84 C 0.2364(5) 0.0123(5) 0.2741(5) 0.061(2) Uani 1 1 d .
H84A H 0.1992 0.0526 0.3010 0.091 Uiso 1 1 calc R
H84B H 0.2780 0.0406 0.2349 0.091 Uiso 1 1 calc R
H84C H 0.2728 -0.0345 0.3078 0.091 Uiso 1 1 calc R
O1 O 0.5611(18) 0.8745(16) 0.1705(15) 0.435(14) Uiso 1 1 d D
C85 C 0.4999(16) 0.9292(17) 0.2155(14) 0.288(12) Uiso 1 1 d D
H85A H 0.4357 0.9478 0.2021 0.345 Uiso 1 1 calc R
H85B H 0.5001 0.9036 0.2690 0.345 Uiso 1 1 calc R
C86 C 0.5546(14) 0.9964(12) 0.1878(11) 0.214(8) Uiso 1 1 d D
H86A H 0.5122 1.0499 0.1672 0.257 Uiso 1 1 calc R
H86B H 0.5791 1.0036 0.2300 0.257 Uiso 1 1 calc R
C87 C 0.6329(13) 0.9824(11) 0.1311(10) 0.200(7) Uiso 1 1 d D
H87A H 0.6154 1.0149 0.0817 0.240 Uiso 1 1 calc R
H87B H 0.6870 1.0006 0.1401 0.240 Uiso 1 1 calc R
C88 C 0.6550(16) 0.8937(13) 0.1357(13) 0.256(10) Uiso 1 1 d D
H88A H 0.7046 0.8629 0.1676 0.307 Uiso 1 1 calc R
H88B H 0.6721 0.8820 0.0867 0.307 Uiso 1 1 calc R
O2 O -0.1215(16) 0.6010(13) 0.3295(13) 0.365(11) Uiso 1 1 d D
C89 C -0.187(2) 0.5470(18) 0.3292(18) 0.41(2) Uiso 1 1 d D
H89A H -0.2501 0.5642 0.3532 0.488 Uiso 1 1 calc R
H89B H -0.1897 0.5393 0.2802 0.488 Uiso 1 1 calc R
C90 C -0.1290(12) 0.4770(10) 0.3757(10) 0.185(7) Uiso 1 1 d D
H90A H -0.0893 0.4423 0.3441 0.222 Uiso 1 1 calc R
H90B H -0.1697 0.4416 0.4103 0.222 Uiso 1 1 calc R
C91 C -0.0683(12) 0.4969(10) 0.4194(9) 0.172(6) Uiso 1 1 d D
H91A H -0.0901 0.4803 0.4723 0.207 Uiso 1 1 calc R
H91B H -0.0041 0.4655 0.4115 0.207 Uiso 1 1 calc R
C92 C -0.0714(14) 0.5876(11) 0.3952(12) 0.221(9) Uiso 1 1 d D
H92A H -0.0092 0.6014 0.3816 0.265 Uiso 1 1 calc R
H92B H -0.1077 0.6179 0.4314 0.265 Uiso 1 1 calc R

loop_
_atom_site_aniso_label
_atom_site_aniso_U_11
_atom_site_aniso_U_22
_atom_site_aniso_U_33
_atom_site_aniso_U_23
_atom_site_aniso_U_13
_atom_site_aniso_U_12
Zn1 0.0268(4) 0.0449(5) 0.0322(4) -0.0119(3) -0.0026(3) -0.0033(3)
Zn2 0.0268(4) 0.0455(5) 0.0306(4) -0.0068(3) -0.0029(3) -0.0060(3)
P1 0.0295(8) 0.0450(11) 0.0345(9) -0.0067(8) -0.0039(7) -0.0094(8)
P2 0.0271(8) 0.0455(11) 0.0320(9) -0.0068(8) -0.0035(7) -0.0086(8)
P3 0.0262(8) 0.0415(10) 0.0363(10) -0.0020(8) -0.0041(7) -0.0061(7)
P4 0.0270(8) 0.0429(10) 0.0343(9) -0.0130(8) -0.0037(7) -0.0009(7)
N1 0.027(3) 0.046(3) 0.033(3) -0.012(2) -0.002(2) -0.010(2)
N2 0.023(3) 0.046(3) 0.038(3) -0.011(3) -0.002(2) -0.004(2)
N3 0.023(3) 0.040(3) 0.038(3) -0.002(2) -0.003(2) -0.005(2)
N4 0.028(3) 0.051(4) 0.030(3) -0.009(3) -0.005(2) 0.001(2)
C1 0.031(3) 0.048(4) 0.033(4) -0.010(3) -0.007(3) -0.009(3)
C2 0.035(4) 0.052(4) 0.039(4) -0.011(3) -0.009(3) -0.010(3)
C3 0.032(4) 0.067(5) 0.049(4) -0.014(4) -0.001(3) -0.005(4)
C4 0.041(4) 0.056(5) 0.056(5) -0.017(4) -0.010(3) 0.002(4)
C5 0.049(4) 0.050(5) 0.042(4) -0.004(3) -0.004(3) -0.006(4)
C6 0.042(4) 0.048(4) 0.034(4) -0.009(3) -0.006(3) -0.007(3)
C7 0.032(4) 0.077(6) 0.058(5) -0.007(4) 0.000(3) -0.019(4)
C8 0.050(5) 0.067(6) 0.081(6) -0.019(5) -0.022(4) 0.014(4)
C9 0.045(4) 0.057(5) 0.047(4) 0.001(4) 0.001(3) -0.012(4)
C10 0.035(4) 0.041(4) 0.044(4) -0.008(3) 0.001(3) -0.008(3)
C11 0.044(4) 0.049(5) 0.041(4) -0.013(3) -0.004(3) -0.013(3)
C12 0.065(5) 0.073(6) 0.054(5) -0.021(5) 0.000(4) -0.027(5)
C13 0.074(6) 0.065(6) 0.066(6) -0.017(5) 0.006(5) -0.030(5)
C14 0.072(6) 0.043(5) 0.066(6) -0.007(4) 0.002(4) -0.012(4)
C15 0.050(4) 0.049(5) 0.048(5) -0.008(4) 0.003(3) -0.013(4)
C16 0.079(6) 0.072(6) 0.062(5) -0.029(5) -0.028(5) -0.010(5)
C17 0.151(10) 0.062(6) 0.101(8) -0.034(6) -0.010(7) -0.038(7)
C18 0.071(6) 0.049(5) 0.066(6) -0.003(4) -0.018(4) 0.002(4)
C19 0.036(3) 0.033(4) 0.032(4) -0.007(3) -0.006(3) -0.004(3)
C20 0.035(4) 0.061(5) 0.037(4) -0.015(3) -0.005(3) -0.012(3)
C21 0.050(4) 0.057(5) 0.034(4) -0.019(3) -0.006(3) -0.010(4)
C22 0.037(4) 0.062(5) 0.041(4) -0.016(4) 0.004(3) -0.001(3)
C23 0.028(3) 0.062(5) 0.040(4) -0.016(3) -0.002(3) -0.010(3)
C24 0.028(3) 0.042(4) 0.031(3) -0.009(3) -0.004(3) -0.008(3)
C25 0.027(3) 0.044(4) 0.035(4) -0.008(3) -0.005(3) -0.004(3)
C26 0.032(3) 0.055(5) 0.036(4) -0.009(3) -0.006(3) -0.008(3)
C27 0.031(4) 0.072(6) 0.058(5) -0.010(4) 0.002(3) -0.005(4)
C28 0.039(4) 0.075(6) 0.066(6) -0.014(5) -0.001(4) 0.006(4)
C29 0.060(5) 0.049(5) 0.049(5) -0.001(4) -0.010(4) -0.003(4)
C30 0.037(4) 0.048(4) 0.039(4) -0.010(3) -0.006(3) -0.005(3)
C31 0.040(4) 0.066(5) 0.047(5) -0.004(4) 0.003(3) -0.017(4)
C32 0.053(5) 0.093(7) 0.111(8) -0.016(6) -0.001(5) 0.020(5)
C33 0.049(4) 0.056(5) 0.049(5) -0.012(4) 0.003(3) -0.013(4)
C34 0.031(3) 0.049(4) 0.033(4) -0.008(3) 0.002(3) -0.013(3)
C35 0.029(3) 0.054(5) 0.035(4) -0.010(3) -0.001(3) -0.001(3)
C36 0.045(4) 0.046(5) 0.050(5) -0.002(4) 0.001(3) -0.006(4)
C37 0.050(4) 0.047(5) 0.071(6) -0.017(4) -0.001(4) -0.016(4)
C38 0.053(5) 0.060(5) 0.056(5) -0.010(4) -0.009(4) -0.026(4)
C39 0.034(4) 0.055(5) 0.038(4) -0.005(3) 0.002(3) -0.016(3)
C40 0.059(5) 0.058(5) 0.050(5) -0.007(4) -0.019(4) -0.005(4)
C41 0.081(7) 0.055(6) 0.128(9) -0.017(6) -0.017(6) -0.019(5)
C42 0.057(5) 0.072(5) 0.045(5) 0.003(4) -0.020(4) -0.029(4)
C43 0.023(3) 0.057(5) 0.038(4) -0.002(3) 0.000(3) -0.008(3)
C44 0.034(4) 0.051(5) 0.040(4) -0.008(3) 0.002(3) -0.012(3)
C45 0.046(4) 0.067(5) 0.046(4) -0.019(4) -0.007(3) -0.014(4)
C46 0.038(4) 0.083(6) 0.040(4) -0.016(4) -0.001(3) -0.010(4)
C47 0.026(3) 0.072(6) 0.044(4) 0.003(4) -0.006(3) 0.001(4)
C48 0.029(3) 0.058(5) 0.038(4) -0.001(3) -0.005(3) -0.004(3)
C49 0.072(5) 0.053(5) 0.057(5) -0.013(4) -0.012(4) -0.015(4)
C50 0.064(6) 0.125(8) 0.058(6) -0.034(5) -0.018(4) -0.011(5)
C51 0.053(4) 0.050(5) 0.047(5) 0.004(4) -0.014(4) -0.005(4)
C52 0.031(3) 0.042(4) 0.039(4) -0.004(3) -0.002(3) -0.004(3)
C53 0.035(4) 0.051(5) 0.049(4) -0.005(4) 0.000(3) -0.004(3)
C54 0.047(4) 0.062(5) 0.053(5) -0.012(4) 0.008(4) 0.010(4)
C55 0.071(6) 0.048(5) 0.052(5) -0.012(4) 0.006(4) -0.001(4)
C56 0.066(5) 0.046(5) 0.054(5) -0.005(4) -0.005(4) -0.017(4)
C57 0.039(4) 0.048(4) 0.043(4) -0.006(3) -0.005(3) -0.005(3)
C58 0.031(4) 0.070(6) 0.088(6) -0.019(5) 0.005(4) -0.001(4)
C59 0.114(8) 0.068(6) 0.087(7) -0.027(6) 0.021(6) 0.001(6)
C60 0.041(4) 0.052(5) 0.065(5) -0.004(4) -0.006(4) -0.020(4)
C61 0.031(3) 0.040(4) 0.036(4) -0.007(3) -0.003(3) -0.005(3)
C62 0.028(3) 0.063(5) 0.038(4) 0.003(3) -0.005(3) -0.006(3)
C63 0.041(4) 0.093(6) 0.036(4) -0.001(4) -0.004(3) -0.015(4)
C64 0.038(4) 0.110(7) 0.037(4) -0.013(4) 0.008(3) -0.002(4)
C65 0.032(4) 0.086(6) 0.037(4) -0.019(4) -0.002(3) 0.006(4)
C66 0.031(3) 0.047(4) 0.037(4) -0.013(3) -0.004(3) -0.007(3)
C67 0.027(3) 0.045(4) 0.037(4) -0.013(3) -0.002(3) -0.003(3)
C68 0.045(4) 0.040(4) 0.033(4) -0.007(3) -0.003(3) -0.009(3)
C69 0.058(5) 0.061(5) 0.056(5) -0.014(4) 0.003(4) -0.024(4)
C70 0.040(4) 0.084(7) 0.080(6) -0.026(5) 0.004(4) -0.025(5)
C71 0.037(4) 0.075(6) 0.082(6) -0.039(5) 0.007(4) -0.005(4)
C72 0.038(4) 0.050(5) 0.059(5) -0.025(4) 0.000(3) -0.010(3)
C73 0.071(5) 0.039(4) 0.036(4) -0.004(3) 0.001(3) -0.011(4)
C74 0.054(6) 0.124(9) 0.164(12) -0.044(8) 0.033(6) -0.050(6)
C75 0.058(5) 0.069(6) 0.146(9) -0.069(6) 0.049(6) -0.021(5)
C76 0.031(3) 0.044(4) 0.033(4) -0.013(3) -0.001(3) -0.002(3)
C77 0.040(4) 0.056(5) 0.040(4) -0.016(4) -0.006(3) -0.013(3)
C78 0.043(4) 0.053(5) 0.051(5) -0.020(4) -0.003(3) -0.013(4)
C79 0.047(4) 0.043(4) 0.054(5) -0.016(4) 0.001(4) -0.004(3)
C80 0.057(5) 0.051(5) 0.040(4) -0.010(4) -0.012(3) 0.008(4)
C81 0.043(4) 0.038(4) 0.043(4) -0.016(3) -0.009(3) 0.001(3)
C82 0.084(6) 0.075(6) 0.056(5) -0.015(4) -0.034(5) -0.031(5)
C83 0.081(6) 0.052(5) 0.080(6) -0.010(5) 0.007(5) -0.023(5)
C84 0.057(5) 0.053(5) 0.075(6) -0.019(4) -0.040(4) 0.010(4)

loop_
_atom_type_symbol
_atom_type_description
_atom_type_scat_dispersion_real
_atom_type_scat_dispersion_imag
_atom_type_scat_source
Zn Zn 0.2839 1.4301 'International Tables Vol C Tables 4.2.6.8 and 6.1.1.4'
P P 0.1023 0.0942 'International Tables Vol C Tables 4.2.6.8 and 6.1.1.4'
O O 0.0106 0.0060 'International Tables Vol C Tables 4.2.6.8 and 6.1.1.4'
N N 0.0061 0.0033 'International Tables Vol C Tables 4.2.6.8 and 6.1.1.4'
C C 0.0033 0.0016 'International Tables Vol C Tables 4.2.6.8 and 6.1.1.4'
H H 0.0000 0.0000 'International Tables Vol C Tables 4.2.6.8 and 6.1.1.4'

loop_
_geom_angle_atom_site_label_1
_geom_angle_atom_site_label_2
_geom_angle_atom_site_label_3
_geom_angle
N1 Zn1 N2 87.9(2)
N1 Zn1 P4 150.19(15)
N2 Zn1 P4 121.92(16)
N3 Zn2 N4 87.6(2)
N3 Zn2 P2 148.88(15)
N4 Zn2 P2 123.30(15)
N1 P1 C1 110.9(3)
N1 P1 C10 109.7(3)
C1 P1 C10 106.7(3)
N2 P2 C25 111.6(3)
N2 P2 C34 114.0(3)
C25 P2 C34 111.1(3)
N2 P2 Zn2 104.7(2)
C25 P2 Zn2 108.4(2)
C34 P2 Zn2 106.5(2)
N3 P3 C52 109.9(3)
N3 P3 C43 110.4(3)
C52 P3 C43 107.5(3)
N4 P4 C76 112.3(3)
N4 P4 C67 113.7(3)
C76 P4 C67 111.0(3)
N4 P4 Zn1 102.72(19)
C76 P4 Zn1 105.2(2)
C67 P4 Zn1 111.3(2)
C19 N1 P1 132.2(4)
C19 N1 Zn1 110.2(4)
P1 N1 Zn1 117.5(3)
C24 N2 P2 128.5(4)
C24 N2 Zn1 109.1(4)
P2 N2 Zn1 121.9(3)
C61 N3 P3 129.7(4)
C61 N3 Zn2 110.9(4)
P3 N3 Zn2 118.7(3)
C66 N4 P4 130.0(4)
C66 N4 Zn2 109.6(4)
P4 N4 Zn2 120.3(3)
C2 C1 C6 117.9(6)
C2 C1 P1 113.3(5)
C6 C1 P1 128.1(5)
C3 C2 C1 120.7(6)
C3 C2 C7 117.0(6)
C1 C2 C7 122.4(6)
C4 C3 C2 121.7(7)
C5 C4 C3 117.1(6)
C5 C4 C8 121.2(7)
C3 C4 C8 121.7(7)
C4 C5 C6 123.3(7)
C5 C6 C1 119.2(6)
C5 C6 C9 117.6(6)
C1 C6 C9 123.0(6)
C11 C10 C15 118.3(6)
C11 C10 P1 128.0(5)
C15 C10 P1 113.1(5)
C12 C11 C10 119.8(7)
C12 C11 C16 115.5(6)
C10 C11 C16 124.6(6)
C13 C12 C11 122.5(8)
C14 C13 C12 117.0(8)
C14 C13 C17 122.5(8)
C12 C13 C17 120.5(9)
C13 C14 C15 122.5(8)
C14 C15 C10 119.8(7)
C14 C15 C18 117.5(7)
C10 C15 C18 122.6(7)
N1 C19 C20 124.9(6)
N1 C19 C24 117.4(5)
C20 C19 C24 117.7(6)
C21 C20 C19 121.8(6)
C20 C21 C22 118.9(6)
C23 C22 C21 120.3(6)
C24 C23 C22 121.7(6)
C23 C24 N2 125.2(6)
C23 C24 C19 119.5(6)
N2 C24 C19 115.3(5)
C30 C25 C26 119.1(6)
C30 C25 P2 115.3(5)
C26 C25 P2 125.4(5)
C27 C26 C25 118.9(7)
C27 C26 C31 115.9(6)
C25 C26 C31 125.1(6)
C28 C27 C26 122.6(7)
C27 C28 C29 117.8(7)
C27 C28 C32 121.4(8)
C29 C28 C32 120.8(8)
C30 C29 C28 121.5(7)
C29 C30 C25 119.7(6)
C29 C30 C33 116.6(6)
C25 C30 C33 123.7(6)
C39 C34 C35 119.2(6)
C39 C34 P2 116.5(5)
C35 C34 P2 124.2(5)
C36 C35 C34 118.0(6)
C36 C35 C40 117.2(6)
C34 C35 C40 124.8(7)
C37 C36 C35 123.8(7)
C36 C37 C38 117.6(7)
C36 C37 C41 121.9(8)
C38 C37 C41 120.5(7)
C37 C38 C39 122.2(7)
C34 C39 C38 119.2(6)
C34 C39 C42 123.4(7)
C38 C39 C42 117.4(6)
C48 C43 C44 117.5(6)
C48 C43 P3 127.3(6)
C44 C43 P3 114.7(5)
C45 C44 C43 121.2(6)
C45 C44 C49 117.1(7)
C43 C44 C49 121.6(6)
C44 C45 C46 121.7(7)
C45 C46 C47 117.7(7)
C45 C46 C50 120.2(8)
C47 C46 C50 122.1(7)
C46 C47 C48 123.4(7)
C47 C48 C43 118.3(7)
C47 C48 C51 116.8(6)
C43 C48 C51 124.9(6)
C53 C52 C57 116.0(6)
C53 C52 P3 115.1(5)
C57 C52 P3 128.0(5)
C54 C53 C52 121.0(7)
C54 C53 C58 118.4(7)
C52 C53 C58 120.6(6)
C55 C54 C53 122.5(7)
C54 C55 C56 117.6(7)
C54 C55 C59 122.5(8)
C56 C55 C59 119.8(9)
C55 C56 C57 122.9(8)
C56 C57 C52 119.9(6)
C56 C57 C60 117.6(7)
C52 C57 C60 122.5(6)
C62 C61 N3 126.0(5)
C62 C61 C66 118.0(6)
N3 C61 C66 116.0(5)
C63 C62 C61 122.1(6)
C64 C63 C62 119.5(7)
C63 C64 C65 120.4(7)
C64 C65 C66 121.3(6)
C65 C66 N4 125.9(6)
C65 C66 C61 118.5(6)
N4 C66 C61 115.6(5)
C72 C67 C68 119.2(6)
C72 C67 P4 125.7(5)
C68 C67 P4 115.0(4)
C69 C68 C67 119.1(6)
C69 C68 C73 118.0(7)
C67 C68 C73 122.9(6)
C68 C69 C70 122.8(8)
C71 C70 C69 117.2(7)
C71 C70 C74 120.7(8)
C69 C70 C74 122.1(8)
C70 C71 C72 123.5(7)
C71 C72 C67 118.1(7)
C71 C72 C75 118.2(6)
C67 C72 C75 123.6(6)
C77 C76 C81 117.7(6)
C77 C76 P4 125.7(5)
C81 C76 P4 116.4(5)
C78 C77 C76 120.1(6)
C78 C77 C82 117.0(6)
C76 C77 C82 122.9(7)
C77 C78 C79 123.3(7)
C78 C79 C80 117.0(7)
C78 C79 C83 120.9(7)
C80 C79 C83 122.1(7)
C81 C80 C79 123.0(7)
C80 C81 C76 119.0(6)
C80 C81 C84 118.1(6)
C76 C81 C84 122.9(6)
C85 O1 C88 119(2)
C86 C85 O1 93.0(16)
C87 C86 C85 116.2(16)
C88 C87 C86 107.0(15)
C87 C88 O1 97.5(15)
C89 O2 C92 122(2)
C90 C89 O2 88.1(15)
C89 C90 C91 117.9(16)
C92 C91 C90 107.9(13)
C91 C92 O2 94.4(14)

loop_
_geom_bond_atom_site_label_1
_geom_bond_atom_site_label_2
_geom_bond_distance
Zn1 N1 1.900(5)
Zn1 N2 1.953(5)
Zn1 P4 2.3107(19)
Zn2 N3 1.904(5)
Zn2 N4 1.956(5)
Zn2 P2 2.329(2)
P1 N1 1.696(5)
P1 C1 1.839(6)
P1 C10 1.862(7)
P2 N2 1.644(5)
P2 C25 1.824(6)
P2 C34 1.836(7)
P3 N3 1.698(5)
P3 C52 1.826(7)
P3 C43 1.856(7)
P4 N4 1.643(5)
P4 C76 1.833(7)
P4 C67 1.833(6)
N1 C19 1.405(8)
N2 C24 1.419(8)
N3 C61 1.412(8)
N4 C66 1.409(8)
C1 C2 1.411(9)
C1 C6 1.414(9)
C2 C3 1.392(9)
C2 C7 1.501(10)
C3 C4 1.392(10)
C4 C5 1.385(10)
C4 C8 1.521(9)
C5 C6 1.390(9)
C6 C9 1.520(9)
C10 C11 1.408(9)
C10 C15 1.412(9)
C11 C12 1.395(10)
C11 C16 1.511(10)
C12 C13 1.394(11)
C13 C14 1.389(11)
C13 C17 1.505(11)
C14 C15 1.396(10)
C15 C18 1.508(10)
C19 C20 1.420(8)
C19 C24 1.423(8)
C20 C21 1.390(9)
C21 C22 1.393(9)
C22 C23 1.388(9)
C23 C24 1.379(8)
C25 C30 1.407(9)
C25 C26 1.420(9)
C26 C27 1.391(9)
C26 C31 1.501(9)
C27 C28 1.382(11)
C28 C29 1.407(11)
C28 C32 1.517(10)
C29 C30 1.392(9)
C30 C33 1.501(9)
C34 C39 1.405(9)
C34 C35 1.422(9)
C35 C36 1.399(9)
C35 C40 1.507(9)
C36 C37 1.365(10)
C37 C38 1.380(10)
C37 C41 1.516(10)
C38 C39 1.408(9)
C39 C42 1.498(9)
C43 C48 1.408(9)
C43 C44 1.435(10)
C44 C45 1.355(9)
C44 C49 1.512(9)
C45 C46 1.376(10)
C46 C47 1.384(10)
C46 C50 1.567(10)
C47 C48 1.393(10)
C48 C51 1.484(10)
C52 C53 1.419(9)
C52 C57 1.428(9)
C53 C54 1.384(10)
C53 C58 1.506(10)
C54 C55 1.367(11)
C55 C56 1.369(10)
C55 C59 1.556(11)
C56 C57 1.392(10)
C57 C60 1.509(9)
C61 C62 1.392(9)
C61 C66 1.444(8)
C62 C63 1.381(9)
C63 C64 1.380(10)
C64 C65 1.387(9)
C65 C66 1.390(9)
C67 C72 1.401(9)
C67 C68 1.422(9)
C68 C69 1.377(10)
C68 C73 1.493(9)
C69 C70 1.378(11)
C70 C71 1.376(11)
C70 C74 1.547(11)
C71 C72 1.397(10)
C72 C75 1.530(10)
C76 C77 1.413(9)
C76 C81 1.425(9)
C77 C78 1.370(9)
C77 C82 1.514(9)
C78 C79 1.370(9)
C79 C80 1.387(10)
C79 C83 1.520(10)
C80 C81 1.385(9)
C81 C84 1.544(9)
O1 C85 1.475(18)
O1 C88 1.503(18)
C85 C86 1.468(15)
C86 C87 1.465(14)
C87 C88 1.423(14)
O2 C89 1.483(18)
O2 C92 1.490(17)
C89 C90 1.440(16)
C90 C91 1.470(13)
C91 C92 1.448(14)
